data_7011265
loop_
_publ_author_name
'Vasile Berceanc'
'Crina Crainic'
'Ionel Haiduc'
'Mary F. Mahon'
'Kieran C. Molloy'
'Monica M. Venter'
'Paul J. Wilson'

_publ_section_title
;
 The structural chemistry of organotin derivatives of
 5-mercapto-3-phenyl-1,3,4-thiadiazoline-2-thione: supramolecular
 structures involving intermolecular SnS, N--HS or SS interactions
;
_journal_issue 6
_journal_name_full 'J. Chem. Soc., Dalton Trans.'
_journal_page_first 1036
_journal_page_last 1045
_journal_paper_doi 10.1039/b109726a
_journal_year 2002
_chemical_formula_sum 'C21 H26 N6 S3 Sn'
_chemical_formula_weight 577.35
_chemical_melting_point -452.7
_chemical_name_systematic
;
?
;
_space_group_IT_number 14
_symmetry_cell_setting monoclinic
_symmetry_space_group_name_Hall '-P 2yn'
_symmetry_space_group_name_H-M 'P 1 21/n 1'
_atom_sites_solution_hydrogens geom
_atom_sites_solution_primary direct
_atom_sites_solution_secondary difmap
_audit_creation_method SHELXL-97
_cell_angle_alpha 90.00
_cell_angle_beta 95.9610(11)
_cell_angle_gamma 90.00
_cell_formula_units_Z 4
_cell_length_a 14.7340(3)
_cell_length_b 10.6880(2)
_cell_length_c 15.9380(3)
_cell_measurement_reflns_used 25
_cell_measurement_temperature 170(2)
_cell_measurement_theta_max 18
_cell_measurement_theta_min 12
_cell_volume 2496.30(8)
_computing_data_reduction 'Denzo and Scalepack (otwinowski & Minor, 1997'
_computing_molecular_graphics 'ORTEX (P.McArdle, 1995)'
_computing_publication_material 'SHELXL-97/2 (Sheldrick,1997)'
_computing_structure_refinement 'SHELXL-97 (Sheldrick, 1997)'
_computing_structure_solution 'SHELXS-97 (Sheldrick, 1990)'
_diffrn_ambient_temperature 170(2)
_diffrn_measured_fraction_theta_full 0.997
_diffrn_measured_fraction_theta_max 0.997
_diffrn_measurement_device_type KappaCCD
_diffrn_measurement_method KappaCCD
_diffrn_radiation_monochromator graphite
_diffrn_radiation_source 'fine-focus sealed tube'
_diffrn_radiation_type MoK\a
_diffrn_radiation_wavelength 0.71069
_diffrn_reflns_av_R_equivalents 0.0392
_diffrn_reflns_av_sigmaI/netI 0.0367
_diffrn_reflns_limit_h_max 19
_diffrn_reflns_limit_h_min -19
_diffrn_reflns_limit_k_max 13
_diffrn_reflns_limit_k_min -13
_diffrn_reflns_limit_l_max 20
_diffrn_reflns_limit_l_min -20
_diffrn_reflns_number 31482
_diffrn_reflns_theta_full 27.51
_diffrn_reflns_theta_max 27.51
_diffrn_reflns_theta_min 3.37
_exptl_absorpt_coefficient_mu 1.295
_exptl_absorpt_correction_T_max 0.971
_exptl_absorpt_correction_T_min 1.022
_exptl_absorpt_correction_type multi-scan
_exptl_absorpt_process_details 'Sortav Blessing (1995)'
_exptl_crystal_colour Colourless
_exptl_crystal_density_diffrn 1.536
_exptl_crystal_density_method 'not measured'
_exptl_crystal_description Needle
_exptl_crystal_F_000 1168
_exptl_crystal_size_max 0.15
_exptl_crystal_size_mid 0.10
_exptl_crystal_size_min 0.03
_refine_diff_density_max 0.448
_refine_diff_density_min -0.516
_refine_diff_density_rms 0.069
_refine_ls_extinction_coef 0.0011(2)
_refine_ls_extinction_expression Fc^*^=kFc[1+0.001xFc^2^\l^3^/sin(2\q)]^-1/4^
_refine_ls_extinction_method SHELXL
_refine_ls_goodness_of_fit_ref 0.574
_refine_ls_hydrogen_treatment mixed
_refine_ls_matrix_type full
_refine_ls_number_parameters 300
_refine_ls_number_reflns 5723
_refine_ls_number_restraints 4
_refine_ls_restrained_S_all 0.574
_refine_ls_R_factor_all 0.0320
_refine_ls_R_factor_gt 0.0241
_refine_ls_shift/su_max 0.001
_refine_ls_shift/su_mean 0.000
_refine_ls_structure_factor_coef Fsqd
_refine_ls_weighting_details 'calc w=1/[\s^2^(Fo^2^)+(0.0831P)^2^+7.9328P] where P=(Fo^2^+2Fc^2^)/3'
_refine_ls_weighting_scheme calc
_refine_ls_wR_factor_gt 0.0679
_refine_ls_wR_factor_ref 0.0790
_reflns_number_gt 4975
_reflns_number_total 5723
_reflns_threshold_expression >2sigma(I)
_cod_data_source_file b109726a.txt
_cod_data_source_block k00kcm18
_cod_depositor_comments
;
The following automatic conversions were performed:
'_symmetry_cell_setting' value 'Monoclinic' changed to 'monoclinic'
according to '/home/adriana/struct/CIF-dictionaries/cif_core.dic'
dictionary named 'cif_core.dic' version 2.4.1 from
2010-06-29.

'_exptl_absorpt_correction_type' value 'Multi-Scan' changed
to 'multi-scan' according to
'/home/adriana/struct/CIF-dictionaries/cif_core.dic' dictionary named
'cif_core.dic' version 2.4.1 from 2010-06-29.

Automatic conversion script
Id: cif_fix_enum 1555 2011-01-17 13:19:09Z saulius 

The following automatic conversions were performed:
'_atom_site_symetry_multiplicity' tag replaced with
'_atom_site_symmetry_multiplicity'.

Automatic conversion script
Id: cif_correct_tags 1440 2010-10-19 06:21:57Z saulius 

The following automatic conversions were performed:

'_chemical_melting_point' value '-999.0' was changed to '-725.85' -
it was converted from degrees Celsius(C) to Kelvins(K).

Automatic conversion script
Id: cif_fix_values 1569 2011-02-09 13:29:24Z adriana 

The following automatic conversions were performed:

'_chemical_melting_point' value '-725.85' was changed to '-452.7' -
it was converted from degrees Celsius(C) to Kelvins(K).

Automatic conversion script
Id: cif_fix_values 1646 2011-03-28 12:23:43Z adriana 
;
_cod_original_sg_symbol_H-M P21/n
_cod_database_code 7011265

loop_
_symmetry_equiv_pos_as_xyz
'x, y, z'
'x+1/2, -y+1/2, z+1/2'
'-x, -y, -z'
'-x-1/2, y-1/2, -z-1/2'

loop_
_atom_site_label
_atom_site_type_symbol
_atom_site_fract_x
_atom_site_fract_y
_atom_site_fract_z
_atom_site_U_iso_or_equiv
_atom_site_adp_type
_atom_site_occupancy
_atom_site_symmetry_multiplicity
_atom_site_calc_flag
_atom_site_refinement_flags
_atom_site_disorder_assembly
_atom_site_disorder_group
Sn1 Sn 0.741936(10) 0.588729(13) 0.008305(9) 0.02029(7) Uani 1 1 d . . .
S1 S 1.19878(5) 0.93495(7) -0.15482(4) 0.03396(15) Uani 1 1 d . . .
S2 S 1.13666(4) 0.96653(6) 0.01949(4) 0.02653(13) Uani 1 1 d . . .
S3 S 1.19057(4) 0.98223(6) 0.20694(4) 0.02601(13) Uani 1 1 d . . .
N1 N 0.58869(14) 0.59732(18) -0.05110(13) 0.0249(4) Uani 1 1 d . . .
N2 N 0.34097(15) 0.6761(2) -0.19344(15) 0.0345(5) Uani 1 1 d D . .
H2A H 0.327(2) 0.631(3) -0.2396(15) 0.039(8) Uiso 1 1 d D . .
H2B H 0.308(2) 0.743(2) -0.181(2) 0.050(10) Uiso 1 1 d D . .
N3 N 0.89389(14) 0.60760(18) 0.06847(13) 0.0239(4) Uani 1 1 d . . .
N4 N 1.13842(16) 0.6763(2) 0.21643(17) 0.0404(6) Uani 1 1 d D . .
H4A H 1.1714(18) 0.614(2) 0.2371(18) 0.029(7) Uiso 1 1 d D . .
H4B H 1.154(2) 0.755(2) 0.229(2) 0.057(10) Uiso 1 1 d D . .
N5 N 1.30275(14) 0.92471(18) -0.00619(12) 0.0245(4) Uani 1 1 d . . .
N6 N 1.29667(13) 0.93057(18) 0.08050(12) 0.0217(4) Uani 1 1 d . . .
C1 C 0.75356(16) 0.3925(2) -0.00984(16) 0.0291(5) Uani 1 1 d . . .
H1A H 0.7786 0.3533 0.0432 0.044 Uiso 1 1 calc R . .
H1B H 0.7943 0.3765 -0.0535 0.044 Uiso 1 1 calc R . .
H1C H 0.6932 0.3574 -0.0276 0.044 Uiso 1 1 calc R . .
C2 C 0.77057(17) 0.7124(2) -0.09053(15) 0.0284(5) Uani 1 1 d . . .
H2A' H 0.7295 0.7847 -0.0917 0.043 Uiso 1 1 calc R . .
H2B' H 0.7614 0.6684 -0.1447 0.043 Uiso 1 1 calc R . .
H2C H 0.8340 0.7410 -0.0807 0.043 Uiso 1 1 calc R . .
C3 C 0.70490(17) 0.6607(3) 0.12439(15) 0.0321(5) Uani 1 1 d . . .
H3A H 0.6426 0.6343 0.1321 0.048 Uiso 1 1 calc R . .
H3B H 0.7079 0.7523 0.1236 0.048 Uiso 1 1 calc R . .
H3C H 0.7471 0.6286 0.1710 0.048 Uiso 1 1 calc R . .
C4 C 0.55912(16) 0.5307(2) -0.12033(14) 0.0244(5) Uani 1 1 d . . .
H4 H 0.5963 0.4640 -0.1362 0.029 Uiso 1 1 calc R . .
C5 C 0.47860(16) 0.5532(2) -0.16949(15) 0.0260(5) Uani 1 1 d . . .
H5 H 0.4616 0.5031 -0.2178 0.031 Uiso 1 1 calc R . .
C6 C 0.42146(15) 0.6511(2) -0.14785(14) 0.0250(5) Uani 1 1 d . . .
C7 C 0.45198(16) 0.7204(2) -0.07525(15) 0.0279(5) Uani 1 1 d . . .
H7 H 0.4162 0.7873 -0.0573 0.033 Uiso 1 1 calc R . .
C8 C 0.53347(16) 0.6907(2) -0.03074(15) 0.0277(5) Uani 1 1 d . . .
H8 H 0.5525 0.7391 0.0179 0.033 Uiso 1 1 calc R . .
C9 C 0.95363(16) 0.5156(2) 0.09094(15) 0.0261(5) Uani 1 1 d . . .
H9 H 0.9381 0.4329 0.0729 0.031 Uiso 1 1 calc R . .
C10 C 1.03558(16) 0.5340(2) 0.13828(16) 0.0285(5) Uani 1 1 d . . .
H10 H 1.0755 0.4654 0.1514 0.034 Uiso 1 1 calc R . .
C11 C 1.06030(15) 0.6541(2) 0.16731(15) 0.0255(5) Uani 1 1 d . . .
C12 C 0.99931(16) 0.7513(2) 0.14252(15) 0.0268(5) Uani 1 1 d . . .
H12 H 1.0135 0.8352 0.1585 0.032 Uiso 1 1 calc R . .
C13 C 0.91922(16) 0.7237(2) 0.09515(15) 0.0271(5) Uani 1 1 d . . .
H13 H 0.8785 0.7907 0.0799 0.032 Uiso 1 1 calc R . .
C14 C 1.22259(16) 0.9408(2) -0.04792(15) 0.0245(5) Uani 1 1 d . . .
C15 C 1.21563(15) 0.9565(2) 0.10775(14) 0.0213(4) Uani 1 1 d . . .
C16 C 1.38010(16) 0.9006(2) 0.13277(14) 0.0227(5) Uani 1 1 d . . .
C17 C 1.45927(17) 0.9647(2) 0.11970(16) 0.0308(5) Uani 1 1 d . . .
H17 H 1.4577 1.0314 0.0802 0.037 Uiso 1 1 calc R . .
C18 C 1.54095(18) 0.9300(3) 0.16525(19) 0.0377(6) Uani 1 1 d . . .
H18 H 1.5957 0.9729 0.1568 0.045 Uiso 1 1 calc R . .
C19 C 1.54260(18) 0.8327(3) 0.22303(16) 0.0351(6) Uani 1 1 d . . .
H19 H 1.5985 0.8093 0.2541 0.042 Uiso 1 1 calc R . .
C20 C 1.46342(18) 0.7698(2) 0.23552(15) 0.0320(5) Uani 1 1 d . . .
H20 H 1.4651 0.7033 0.2752 0.038 Uiso 1 1 calc R . .
C21 C 1.38091(16) 0.8033(2) 0.19033(14) 0.0258(5) Uani 1 1 d . . .
H21 H 1.3262 0.7601 0.1988 0.031 Uiso 1 1 calc R . .

loop_
_atom_site_aniso_label
_atom_site_aniso_U_11
_atom_site_aniso_U_22
_atom_site_aniso_U_33
_atom_site_aniso_U_23
_atom_site_aniso_U_13
_atom_site_aniso_U_12
Sn1 0.02155(10) 0.02090(10) 0.01804(10) -0.00058(5) 0.00017(6) -0.00197(5)
S1 0.0411(4) 0.0404(3) 0.0192(3) 0.0009(2) -0.0027(2) 0.0061(3)
S2 0.0235(3) 0.0312(3) 0.0242(3) 0.0001(2) -0.0008(2) 0.0024(2)
S3 0.0277(3) 0.0288(3) 0.0222(3) -0.0026(2) 0.0056(2) -0.0018(2)
N1 0.0226(10) 0.0263(10) 0.0254(10) -0.0051(7) -0.0001(8) -0.0007(8)
N2 0.0272(11) 0.0428(13) 0.0315(11) -0.0053(10) -0.0065(9) 0.0057(10)
N3 0.0233(10) 0.0241(9) 0.0232(10) 0.0017(7) -0.0022(8) -0.0009(8)
N4 0.0318(12) 0.0344(12) 0.0506(14) 0.0109(11) -0.0176(10) -0.0039(10)
N5 0.0292(11) 0.0268(10) 0.0175(9) 0.0007(7) 0.0022(8) 0.0020(8)
N6 0.0231(9) 0.0238(9) 0.0182(9) 0.0006(7) 0.0017(7) 0.0016(7)
C1 0.0292(13) 0.0217(11) 0.0357(14) 0.0002(9) 0.0006(11) -0.0033(9)
C2 0.0328(13) 0.0269(11) 0.0245(11) 0.0048(9) -0.0021(9) -0.0052(10)
C3 0.0325(13) 0.0429(14) 0.0210(11) -0.0070(10) 0.0034(9) -0.0025(11)
C4 0.0236(11) 0.0257(11) 0.0237(11) -0.0020(9) 0.0022(9) 0.0007(9)
C5 0.0251(11) 0.0291(11) 0.0232(11) -0.0049(9) -0.0003(9) -0.0011(10)
C6 0.0221(11) 0.0297(12) 0.0233(11) 0.0039(9) 0.0035(9) -0.0013(9)
C7 0.0266(12) 0.0272(11) 0.0300(12) -0.0036(9) 0.0041(9) 0.0010(9)
C8 0.0259(11) 0.0292(12) 0.0275(12) -0.0076(9) -0.0002(9) -0.0017(9)
C9 0.0271(12) 0.0230(11) 0.0279(12) 0.0012(9) 0.0011(9) -0.0007(9)
C10 0.0254(12) 0.0237(11) 0.0356(13) 0.0077(10) -0.0007(10) 0.0033(9)
C11 0.0198(10) 0.0311(12) 0.0249(11) 0.0058(9) -0.0013(9) -0.0043(9)
C12 0.0249(11) 0.0226(11) 0.0321(12) -0.0016(9) -0.0016(9) -0.0040(9)
C13 0.0238(11) 0.0222(11) 0.0338(12) 0.0005(9) -0.0032(9) 0.0021(9)
C14 0.0286(12) 0.0206(10) 0.0243(11) 0.0007(9) 0.0030(9) 0.0026(9)
C15 0.0237(11) 0.0169(10) 0.0232(11) -0.0003(8) 0.0020(8) -0.0015(8)
C16 0.0231(11) 0.0241(11) 0.0204(11) -0.0037(8) 0.0002(9) 0.0023(8)
C17 0.0284(12) 0.0318(13) 0.0321(13) 0.0011(10) 0.0031(10) -0.0037(10)
C18 0.0215(12) 0.0511(16) 0.0402(15) -0.0102(12) 0.0027(11) -0.0037(11)
C19 0.0286(12) 0.0473(15) 0.0279(12) -0.0099(11) -0.0037(10) 0.0126(11)
C20 0.0388(14) 0.0321(12) 0.0241(11) -0.0033(10) -0.0022(10) 0.0107(11)
C21 0.0283(12) 0.0252(11) 0.0238(11) -0.0029(9) 0.0012(9) 0.0009(9)

loop_
_atom_type_symbol
_atom_type_description
_atom_type_scat_dispersion_real
_atom_type_scat_dispersion_imag
_atom_type_scat_source
C C 0.0033 0.0016 'International Tables Vol C Tables 4.2.6.8 and 6.1.1.4'
H H 0.0000 0.0000 'International Tables Vol C Tables 4.2.6.8 and 6.1.1.4'
N N 0.0061 0.0033 'International Tables Vol C Tables 4.2.6.8 and 6.1.1.4'
S S 0.1246 0.1234 'International Tables Vol C Tables 4.2.6.8 and 6.1.1.4'
Sn Sn -0.6537 1.4246 'International Tables Vol C Tables 4.2.6.8 and 6.1.1.4'

loop_
_geom_angle_atom_site_label_1
_geom_angle_atom_site_label_2
_geom_angle_atom_site_label_3
_geom_angle
_geom_angle_site_symmetry_1
_geom_angle_site_symmetry_3
_geom_angle_publ_flag
C3 Sn1 C1 120.44(10) . . ?
C3 Sn1 C2 120.46(10) . . ?
C1 Sn1 C2 119.09(10) . . ?
C3 Sn1 N3 86.20(8) . . ?
C1 Sn1 N3 93.06(8) . . ?
C2 Sn1 N3 89.71(8) . . ?
C3 Sn1 N1 90.79(8) . . ?
C1 Sn1 N1 94.08(8) . . ?
C2 Sn1 N1 86.21(8) . . ?
N3 Sn1 N1 172.83(7) . . ?
C15 S2 C14 91.20(11) . . ?
C4 N1 C8 115.9(2) . . ?
C4 N1 Sn1 121.55(15) . . ?
C8 N1 Sn1 120.59(15) . . ?
C9 N3 C13 115.9(2) . . ?
C9 N3 Sn1 128.01(16) . . ?
C13 N3 Sn1 115.30(15) . . ?
C14 N5 N6 110.55(19) . . ?
C15 N6 N5 118.73(19) . . ?
C15 N6 C16 126.22(19) . . ?
N5 N6 C16 114.96(18) . . ?
N1 C4 C5 124.2(2) . . ?
C4 C5 C6 119.6(2) . . ?
N2 C6 C5 121.9(2) . . ?
N2 C6 C7 121.7(2) . . ?
C5 C6 C7 116.4(2) . . ?
C8 C7 C6 119.5(2) . . ?
N1 C8 C7 124.5(2) . . ?
N3 C9 C10 123.9(2) . . ?
C9 C10 C11 119.9(2) . . ?
N4 C11 C10 122.2(2) . . ?
N4 C11 C12 121.2(2) . . ?
C10 C11 C12 116.7(2) . . ?
C13 C12 C11 119.2(2) . . ?
N3 C13 C12 124.5(2) . . ?
N5 C14 S1 125.87(18) . . ?
N5 C14 S2 112.25(17) . . ?
S1 C14 S2 121.86(14) . . ?
N6 C15 S3 128.86(18) . . ?
N6 C15 S2 107.17(16) . . ?
S3 C15 S2 123.93(14) . . ?
C21 C16 C17 121.4(2) . . ?
C21 C16 N6 119.7(2) . . ?
C17 C16 N6 118.8(2) . . ?
C16 C17 C18 119.1(2) . . ?
C19 C18 C17 120.1(3) . . ?
C20 C19 C18 120.3(2) . . ?
C19 C20 C21 120.4(2) . . ?
C16 C21 C20 118.8(2) . . ?

loop_
_geom_bond_atom_site_label_1
_geom_bond_atom_site_label_2
_geom_bond_distance
_geom_bond_site_symmetry_2
_geom_bond_publ_flag
Sn1 C3 2.127(2) . ?
Sn1 C1 2.126(3) . ?
Sn1 C2 2.132(2) . ?
Sn1 N3 2.351(2) . ?
Sn1 N1 2.358(2) . ?
S1 C14 1.705(2) . ?
S2 C15 1.733(2) . ?
S2 C14 1.765(2) . ?
S3 C15 1.683(2) . ?
N1 C4 1.347(3) . ?
N1 C8 1.348(3) . ?
N2 C6 1.352(3) . ?
N3 C9 1.343(3) . ?
N3 C13 1.351(3) . ?
N4 C11 1.344(3) . ?
N5 C14 1.305(3) . ?
N5 N6 1.395(3) . ?
N6 C15 1.341(3) . ?
N6 C16 1.447(3) . ?
C4 C5 1.373(3) . ?
C5 C6 1.408(3) . ?
C6 C7 1.408(3) . ?
C7 C8 1.367(3) . ?
C9 C10 1.370(3) . ?
C10 C11 1.400(4) . ?
C11 C12 1.403(3) . ?
C12 C13 1.365(3) . ?
C16 C21 1.386(3) . ?
C16 C17 1.387(3) . ?
C17 C18 1.390(4) . ?
C18 C19 1.387(4) . ?
C19 C20 1.379(4) . ?
C20 C21 1.394(3) . ?
